data_1001466
loop_
_publ_author_name
'Riou, D'
'Raveau, B'

_publ_section_title 'Structure of SrCoP~2~O~7~'
_journal_coden_ASTM ACSCEE
_journal_name_full 'Acta Crystallographica C (39,1983-)'
_journal_page_first 1708
_journal_page_last 1709
_journal_volume 47
_journal_year 1991
_chemical_formula_structural 'Sr Co (P2 O7)'
_chemical_formula_sum 'Co O7 P2 Sr'
_chemical_name_systematic 'Strontium cobalt diphosphate'
_space_group_IT_number 14
_symmetry_cell_setting monoclinic
_symmetry_Int_Tables_number 14
_symmetry_space_group_name_Hall '-P 2yn'
_symmetry_space_group_name_H-M 'P 1 21/n 1'
_cell_angle_alpha 90
_cell_angle_beta 90.133(5)
_cell_angle_gamma 90
_cell_formula_units_Z 4
_cell_length_a 5.3165(4)
_cell_length_b 8.2574(5)
_cell_length_c 12.6755(7)
_cell_volume 556.5
_refine_ls_R_factor_all 0.041
_cod_database_code 1001466

loop_
_symmetry_equiv_pos_as_xyz
x,y,z
1/2+x,1/2-y,1/2+z
-x,-y,-z
1/2-x,1/2+y,1/2-z

loop_
_atom_site_aniso_label
_atom_site_aniso_U_11
_atom_site_aniso_U_12
_atom_site_aniso_U_13
_atom_site_aniso_U_22
_atom_site_aniso_U_23
_atom_site_aniso_U_33
Sr1 0.0060(2) 0.0002(3) 0.0001(2) 0.0085(2) 0.0012(3) 0.0072(2)
Co1 0.0084(4) -0.0001(4) -0.0010(3) 0.0065(4) -0.0006(4) 0.0062(4)
P1 0.0050(7) 0.0003(7) 0.0004(6) 0.0054(7) 0.0008(7) 0.0048(7)
P2 0.0057(7) -0.0005(6) 0.0015(6) 0.0054(7) .0000(6) 0.0025(7)
O1 0.014(2) -0.001(2) 0.002(2) 0.004(2) .000(2) 0.012(2)
O2 0.007(2) .000(2) -0.003(2) 0.013(2) 0.001(2) 0.007(2)
O3 0.007(2) -0.003(2) 0.001(2) 0.006(2) 0.001(2) 0.003(2)
O4 0.011(3) -0.005(2) -0.001(2) 0.010(2) -0.006(2) 0.007(2)
O5 0.009(2) -0.001(2) -0.005(2) 0.007(2) 0.002(2) 0.016(3)
O6 0.001(2) -0.002(2) 0.001(2) 0.013(2) 0.002(2) 0.010(2)
O7 0.007(2) -0.004(2) 0.002(2) 0.019(3) -0.001(2) 0.003(2)

loop_
_atom_site_label
_atom_site_type_symbol
_atom_site_symmetry_multiplicity
_atom_site_Wyckoff_symbol
_atom_site_fract_x
_atom_site_fract_y
_atom_site_fract_z
_atom_site_occupancy
_atom_site_attached_hydrogens
_atom_site_calc_flag
Sr1 Sr2+ 4 e 0.2851(2) 0.3392(1) 0.27851(7) 1. 0 d
Co1 Co2+ 4 e 0.8190(2) 0.1479(2) 0.10681(9) 1. 0 d
P1 P5+ 4 e 0.7484(4) 0.5354(3) 0.1652(2) 1. 0 d
P2 P5+ 4 e 0.3138(4) 0.1997(3) 0.9810(2) 1. 0 d
O1 O2- 4 e 0.677(1) 0.3597(7) 0.1523(5) 1. 0 d
O2 O2- 4 e 0.668(1) 0.4018(8) 0.4007(5) 1. 0 d
O3 O2- 4 e 0.949(1) 0.1188(7) 0.2663(5) 1. 0 d
O4 O2- 4 e 0.767(1) 0.1133(8) 0.4509(5) 1. 0 d
O5 O2- 4 e 0.489(1) 0.0615(8) 0.2927(6) 1. 0 d
O6 O2- 4 e 0.093(1) 0.3338(9) 0.4728(5) 1. 0 d
O7 O2- 4 e 0.203(1) 0.1838(9) 0.0909(5) 1. 0 d

loop_
_atom_type_symbol
_atom_type_oxidation_number
Sr2+ 2.000
Co2+ 2.000
P5+ 5.000
O2- -2.000
